data_2233487
loop_
_publ_author_name
'Li, Hui'
'Sun, Hong'
'Chai, Xiaochuan'
'Yao, Chenzhong'

_publ_section_title
;
 <i>catena</i>-Poly[[[diaquadiformatonickel(II)]-\m-1,4-bis(1<i>H</i>-benzimidazol-1-yl)benzene]
 dihydrate]
;
_journal_coeditor_code HB6604
_journal_issue 2
_journal_name_full 'Acta Crystallographica Section E'
_journal_page_first m216
_journal_paper_doi 10.1107/S160053681200284X
_journal_volume 68
_journal_year 2012
_chemical_formula_iupac '[Ni (C H O2)2 (C20 H14 N4) (H2 O)2], 2H2 O'
_chemical_formula_moiety 'C22 H20 N4 Ni O6, 2(H2 O)'
_chemical_formula_sum 'C22 H24 N4 Ni O8'
_chemical_formula_weight 531.16
_chemical_name_systematic
;
<i>catena</i>-Poly[[[diaquadiformatonickel(II)]-\m-1,4-
bis(1<i>H</i>-benzimidazol-1-yl)benzene] dihydrate]
;
_space_group_IT_number 2
_symmetry_cell_setting triclinic
_symmetry_space_group_name_Hall '-P 1'
_symmetry_space_group_name_H-M 'P -1'
_atom_sites_solution_hydrogens geom
_atom_sites_solution_primary direct
_atom_sites_solution_secondary difmap
_audit_creation_method SHELXL-97
_cell_angle_alpha 78.46(3)
_cell_angle_beta 77.79(3)
_cell_angle_gamma 67.86(3)
_cell_formula_units_Z 1
_cell_length_a 7.4431(15)
_cell_length_b 9.0895(18)
_cell_length_c 9.3863(19)
_cell_measurement_reflns_used 6111
_cell_measurement_temperature 293(2)
_cell_measurement_theta_max 54.97
_cell_measurement_theta_min 6.17
_cell_volume 569.8(2)
_computing_cell_refinement 'CrystalClear (Rigaku/MSC, 2005)'
_computing_data_collection 'CrystalClear (Rigaku/MSC, 2005)'
_computing_data_reduction 'CrystalClear (Rigaku/MSC, 2005)'
_computing_molecular_graphics 'SHELXTL (Sheldrick, 2008)'
_computing_publication_material 'SHELXTL (Sheldrick, 2008)'
_computing_structure_refinement 'SHELXL97 (Sheldrick, 2008)'
_computing_structure_solution 'SHELXS97 (Sheldrick, 2008)'
_diffrn_ambient_temperature 293(2)
_diffrn_detector_area_resol_mean 9
_diffrn_measured_fraction_theta_full 0.998
_diffrn_measured_fraction_theta_max 0.998
_diffrn_measurement_device_type 'Rigaku Mercury CCD'
_diffrn_measurement_method \w
_diffrn_radiation_monochromator graphite
_diffrn_radiation_source 'fine-focus sealed tube'
_diffrn_radiation_type MoK\a
_diffrn_radiation_wavelength 0.71073
_diffrn_reflns_av_R_equivalents 0.0213
_diffrn_reflns_av_sigmaI/netI 0.0253
_diffrn_reflns_limit_h_max 8
_diffrn_reflns_limit_h_min -8
_diffrn_reflns_limit_k_max 10
_diffrn_reflns_limit_k_min -10
_diffrn_reflns_limit_l_max 11
_diffrn_reflns_limit_l_min -11
_diffrn_reflns_number 5022
_diffrn_reflns_theta_full 25.02
_diffrn_reflns_theta_max 25.02
_diffrn_reflns_theta_min 3.09
_diffrn_standards_decay_% 0
_diffrn_standards_interval_count 0
_diffrn_standards_interval_time 0
_exptl_absorpt_coefficient_mu 0.908
_exptl_absorpt_correction_T_max 0.834
_exptl_absorpt_correction_T_min 0.797
_exptl_absorpt_correction_type multi-scan
_exptl_absorpt_process_details '(CrystalClear; Rigaku/MSC, 2005)'
_exptl_crystal_colour green
_exptl_crystal_density_diffrn 1.548
_exptl_crystal_density_method 'not measured'
_exptl_crystal_description block
_exptl_crystal_F_000 276
_exptl_crystal_size_max 0.25
_exptl_crystal_size_mid 0.22
_exptl_crystal_size_min 0.20
_refine_diff_density_max 0.232
_refine_diff_density_min -0.192
_refine_ls_extinction_method none
_refine_ls_goodness_of_fit_ref 1.088
_refine_ls_hydrogen_treatment constr
_refine_ls_matrix_type full
_refine_ls_number_parameters 160
_refine_ls_number_reflns 2000
_refine_ls_number_restraints 0
_refine_ls_restrained_S_all 1.088
_refine_ls_R_factor_all 0.0300
_refine_ls_R_factor_gt 0.0269
_refine_ls_shift/su_max 0.000
_refine_ls_shift/su_mean 0.000
_refine_ls_structure_factor_coef Fsqd
_refine_ls_weighting_details 'calc w=1/[\s^2^(Fo^2^)+(0.0208P)^2^+0.3422P] where P=(Fo^2^+2Fc^2^)/3'
_refine_ls_weighting_scheme calc
_refine_ls_wR_factor_gt 0.0601
_refine_ls_wR_factor_ref 0.0613
_reflns_number_gt 1874
_reflns_number_total 2000
_reflns_threshold_expression I>2\s(I)
_cod_data_source_file hb6604.cif
_cod_data_source_block I
_cod_original_sg_symbol_Hall '-p 1'
_cod_database_code 2233487
_cod_database_fobs_code 2233487

loop_
_symmetry_equiv_pos_as_xyz
'x, y, z'
'-x, -y, -z'

loop_
_atom_site_type_symbol
_atom_site_label
_atom_site_fract_x
_atom_site_fract_y
_atom_site_fract_z
_atom_site_U_iso_or_equiv
_atom_site_adp_type
_atom_site_calc_flag
_atom_site_refinement_flags
_atom_site_occupancy
_atom_site_symmetry_multiplicity
Ni Ni1 1.0000 0.0000 0.0000 0.01789(11) Uani d S 1 2
N N1 0.8599(2) 0.05059(18) 0.21160(16) 0.0233(4) Uani d . 1 1
N N2 0.7076(2) 0.21017(19) 0.38522(17) 0.0251(4) Uani d . 1 1
O O1 1.11753(19) 0.17566(16) -0.00983(15) 0.0272(3) Uani d . 1 1
O O2 1.3775(2) 0.24681(19) -0.03883(19) 0.0439(4) Uani d . 1 1
O O2W 0.8143(3) 0.4708(2) 0.9185(2) 0.0580(5) Uani d . 1 1
O O1W 0.76721(19) 0.18582(16) -0.09086(15) 0.0265(3) Uani d . 1 1
C C1 0.7822(3) 0.1980(2) 0.2416(2) 0.0265(4) Uani d . 1 1
H H1 0.7785 0.2864 0.1709 0.032 Uiso calc R 1 1
C C2 0.7415(3) 0.0544(2) 0.4562(2) 0.0243(4) Uani d . 1 1
C C3 0.6960(3) -0.0069(3) 0.6010(2) 0.0349(5) Uani d . 1 1
H H3 0.6319 0.0598 0.6733 0.042 Uiso calc R 1 1
C C4 0.7496(4) -0.1702(3) 0.6330(2) 0.0410(6) Uani d . 1 1
H H4 0.7235 -0.2156 0.7294 0.049 Uiso calc R 1 1
C C5 0.8426(3) -0.2698(3) 0.5238(3) 0.0390(5) Uani d . 1 1
H H5 0.8762 -0.3800 0.5493 0.047 Uiso calc R 1 1
C C6 0.8858(3) -0.2091(2) 0.3798(2) 0.0301(5) Uani d . 1 1
H H6 0.9465 -0.2762 0.3076 0.036 Uiso calc R 1 1
C C7 0.8359(3) -0.0440(2) 0.3458(2) 0.0223(4) Uani d . 1 1
C C8 0.6026(3) 0.3572(2) 0.4442(2) 0.0242(4) Uani d . 1 1
C C9 0.6216(3) 0.3723(2) 0.5828(2) 0.0280(5) Uani d . 1 1
H H9 0.7031 0.2864 0.6386 0.034 Uiso calc R 1 1
C C10 0.5193(3) 0.5154(2) 0.6388(2) 0.0292(5) Uani d . 1 1
H H10 0.5321 0.5262 0.7322 0.035 Uiso calc R 1 1
C C11 1.2948(3) 0.1551(2) -0.0493(2) 0.0280(5) Uani d . 1 1
H H11 1.3723 0.0622 -0.0905 0.034 Uiso calc R 1 1
H H1A 0.6479 0.1921 -0.0709 0.042 Uiso d R 1 1
H H1B 0.7658 0.2799 -0.0905 0.042 Uiso d R 1 1
H H2A 0.7644 0.5582 0.9559 0.042 Uiso d R 1 1
H H2B 0.9293 0.4212 0.9405 0.042 Uiso d R 1 1

loop_
_atom_site_aniso_label
_atom_site_aniso_U_11
_atom_site_aniso_U_22
_atom_site_aniso_U_33
_atom_site_aniso_U_12
_atom_site_aniso_U_13
_atom_site_aniso_U_23
Ni1 0.01748(19) 0.01802(19) 0.01746(19) -0.00478(14) 0.00105(13) -0.00749(13)
N1 0.0272(9) 0.0210(9) 0.0184(8) -0.0052(7) 0.0011(7) -0.0064(7)
N2 0.0323(9) 0.0199(8) 0.0185(8) -0.0045(7) 0.0018(7) -0.0073(6)
O1 0.0218(7) 0.0261(8) 0.0348(8) -0.0090(6) 0.0019(6) -0.0117(6)
O2 0.0276(8) 0.0366(9) 0.0723(12) -0.0153(7) -0.0012(8) -0.0161(8)
O2W 0.0580(12) 0.0302(9) 0.0900(15) -0.0068(8) -0.0309(10) -0.0132(9)
O1W 0.0220(7) 0.0249(7) 0.0311(8) -0.0061(6) -0.0041(6) -0.0041(6)
C1 0.0348(11) 0.0218(10) 0.0185(10) -0.0068(9) 0.0017(8) -0.0052(8)
C2 0.0247(10) 0.0217(10) 0.0230(10) -0.0043(8) 0.0000(8) -0.0067(8)
C3 0.0440(13) 0.0329(12) 0.0215(11) -0.0100(10) 0.0042(9) -0.0063(9)
C4 0.0539(15) 0.0345(13) 0.0257(12) -0.0133(11) 0.0021(10) 0.0031(9)
C5 0.0459(14) 0.0235(11) 0.0397(13) -0.0089(10) 0.0003(10) 0.0002(9)
C6 0.0308(11) 0.0234(11) 0.0311(12) -0.0045(9) 0.0016(9) -0.0091(9)
C7 0.0209(10) 0.0218(10) 0.0221(10) -0.0044(8) -0.0010(8) -0.0068(8)
C8 0.0267(10) 0.0217(10) 0.0207(10) -0.0047(8) 0.0021(8) -0.0087(8)
C9 0.0321(11) 0.0234(10) 0.0238(11) -0.0020(9) -0.0065(8) -0.0059(8)
C10 0.0378(12) 0.0290(11) 0.0186(10) -0.0061(9) -0.0038(8) -0.0097(8)
C11 0.0241(11) 0.0248(11) 0.0333(12) -0.0057(9) -0.0026(9) -0.0075(9)

loop_
_atom_type_symbol
_atom_type_description
_atom_type_scat_dispersion_real
_atom_type_scat_dispersion_imag
_atom_type_scat_source
C C 0.0033 0.0016 'International Tables Vol C Tables 4.2.6.8 and 6.1.1.4'
Ni Ni 0.3393 1.1124 'International Tables Vol C Tables 4.2.6.8 and 6.1.1.4'
O O 0.0106 0.0060 'International Tables Vol C Tables 4.2.6.8 and 6.1.1.4'
H H 0.0000 0.0000 'International Tables Vol C Tables 4.2.6.8 and 6.1.1.4'
N N 0.0061 0.0033 'International Tables Vol C Tables 4.2.6.8 and 6.1.1.4'

loop_
_geom_angle_atom_site_label_1
_geom_angle_atom_site_label_2
_geom_angle_atom_site_label_3
_geom_angle_site_symmetry_1
_geom_angle_site_symmetry_3
_geom_angle
O1 Ni1 O1 2_755 . 180.00(5)
O1 Ni1 N1 2_755 2_755 87.66(6)
O1 Ni1 N1 . 2_755 92.34(6)
O1 Ni1 N1 2_755 . 92.34(6)
O1 Ni1 N1 . . 87.66(6)
N1 Ni1 N1 2_755 . 180.00(10)
O1 Ni1 O1W 2_755 . 94.56(6)
O1 Ni1 O1W . . 85.44(6)
N1 Ni1 O1W 2_755 . 89.72(6)
N1 Ni1 O1W . . 90.28(6)
O1 Ni1 O1W 2_755 2_755 85.44(6)
O1 Ni1 O1W . 2_755 94.56(6)
N1 Ni1 O1W 2_755 2_755 90.28(6)
N1 Ni1 O1W . 2_755 89.72(6)
O1W Ni1 O1W . 2_755 180.00(11)
C1 N1 C7 . . 105.03(15)
C1 N1 Ni1 . . 120.95(13)
C7 N1 Ni1 . . 133.87(12)
C1 N2 C2 . . 106.47(16)
C1 N2 C8 . . 124.79(17)
C2 N2 C8 . . 128.57(16)
C11 O1 Ni1 . . 123.29(13)
H2A O2W H2B . . 109.0
Ni1 O1W H1A . . 124.7
Ni1 O1W H1B . . 114.7
H1A O1W H1B . . 105.8
N1 C1 N2 . . 113.79(18)
N1 C1 H1 . . 123.1
N2 C1 H1 . . 123.1
C3 C2 N2 . . 132.49(18)
C3 C2 C7 . . 122.24(18)
N2 C2 C7 . . 105.25(16)
C4 C3 C2 . . 116.98(19)
C4 C3 H3 . . 121.5
C2 C3 H3 . . 121.5
C3 C4 C5 . . 121.4(2)
C3 C4 H4 . . 119.3
C5 C4 H4 . . 119.3
C6 C5 C4 . . 121.7(2)
C6 C5 H5 . . 119.2
C4 C5 H5 . . 119.2
C5 C6 C7 . . 117.75(19)
C5 C6 H6 . . 121.1
C7 C6 H6 . . 121.1
C6 C7 N1 . . 130.60(17)
C6 C7 C2 . . 119.93(18)
N1 C7 C2 . . 109.45(16)
C9 C8 C10 . 2_666 120.26(18)
C9 C8 N2 . . 120.29(18)
C10 C8 N2 2_666 . 119.45(17)
C8 C9 C10 . . 119.76(19)
C8 C9 H9 . . 120.1
C10 C9 H9 . . 120.1
C9 C10 C8 . 2_666 119.98(18)
C9 C10 H10 . . 120.0
C8 C10 H10 2_666 . 120.0
O2 C11 O1 . . 126.04(19)
O2 C11 H11 . . 117.0
O1 C11 H11 . . 117.0

loop_
_geom_bond_atom_site_label_1
_geom_bond_atom_site_label_2
_geom_bond_site_symmetry_2
_geom_bond_distance
_geom_bond_publ_flag
Ni1 O1 2_755 2.0695(14) ?
Ni1 O1 . 2.0695(14) y
Ni1 N1 2_755 2.0908(16) ?
Ni1 N1 . 2.0908(16) y
Ni1 O1W . 2.1036(16) y
Ni1 O1W 2_755 2.1036(16) ?
N1 C1 . 1.307(2) ?
N1 C7 . 1.395(2) ?
N2 C1 . 1.354(2) ?
N2 C2 . 1.391(2) ?
N2 C8 . 1.424(2) ?
O1 C11 . 1.245(2) ?
O2 C11 . 1.236(2) ?
O2W H2A . 0.8522 ?
O2W H2B . 0.8516 ?
O1W H1A . 0.8504 ?
O1W H1B . 0.8516 ?
C1 H1 . 0.9300 ?
C2 C3 . 1.385(3) ?
C2 C7 . 1.399(3) ?
C3 C4 . 1.371(3) ?
C3 H3 . 0.9300 ?
C4 C5 . 1.395(3) ?
C4 H4 . 0.9300 ?
C5 C6 . 1.373(3) ?
C5 H5 . 0.9300 ?
C6 C7 . 1.389(3) ?
C6 H6 . 0.9300 ?
C8 C9 . 1.377(3) ?
C8 C10 2_666 1.385(3) ?
C9 C10 . 1.380(3) ?
C9 H9 . 0.9300 ?
C10 C8 2_666 1.385(3) ?
C10 H10 . 0.9300 ?
C11 H11 . 0.9300 ?

loop_
_geom_hbond_atom_site_label_D
_geom_hbond_atom_site_label_H
_geom_hbond_atom_site_label_A
_geom_hbond_site_symmetry_A
_geom_hbond_distance_DH
_geom_hbond_distance_HA
_geom_hbond_distance_DA
_geom_hbond_angle_DHA
O1W H1A O2 1_455 0.85 1.85 2.694(2) 169
O1W H1B O2W 1_554 0.85 1.92 2.762(2) 169
O2W H2A O2 2_766 0.85 1.91 2.760(2) 173
O2W H2B O1 1_556 0.85 2.16 2.846(2) 137

loop_
_geom_torsion_atom_site_label_1
_geom_torsion_atom_site_label_2
_geom_torsion_atom_site_label_3
_geom_torsion_atom_site_label_4
_geom_torsion_site_symmetry_1
_geom_torsion_site_symmetry_4
_geom_torsion
O1 Ni1 N1 C1 2_755 . -139.94(16)
O1 Ni1 N1 C1 . . 40.06(16)
N1 Ni1 N1 C1 2_755 . 15E1(10)
O1W Ni1 N1 C1 . . -45.36(16)
O1W Ni1 N1 C1 2_755 . 134.64(16)
O1 Ni1 N1 C7 2_755 . 45.25(18)
O1 Ni1 N1 C7 . . -134.75(18)
N1 Ni1 N1 C7 2_755 . -2E1(10)
O1W Ni1 N1 C7 . . 139.83(18)
O1W Ni1 N1 C7 2_755 . -40.17(18)
O1 Ni1 O1 C11 2_755 . 9E1(10)
N1 Ni1 O1 C11 2_755 . -48.98(16)
N1 Ni1 O1 C11 . . 131.02(16)
O1W Ni1 O1 C11 . . -138.51(16)
O1W Ni1 O1 C11 2_755 . 41.49(16)
C7 N1 C1 N2 . . -0.1(2)
Ni1 N1 C1 N2 . . -176.23(13)
C2 N2 C1 N1 . . 0.5(2)
C8 N2 C1 N1 . . -175.17(18)
C1 N2 C2 C3 . . -179.0(2)
C8 N2 C2 C3 . . -3.6(4)
C1 N2 C2 C7 . . -0.6(2)
C8 N2 C2 C7 . . 174.80(18)
N2 C2 C3 C4 . . 178.9(2)
C7 C2 C3 C4 . . 0.7(3)
C2 C3 C4 C5 . . -1.2(4)
C3 C4 C5 C6 . . 0.4(4)
C4 C5 C6 C7 . . 0.8(3)
C5 C6 C7 N1 . . -179.6(2)
C5 C6 C7 C2 . . -1.2(3)
C1 N1 C7 C6 . . 178.2(2)
Ni1 N1 C7 C6 . . -6.4(3)
C1 N1 C7 C2 . . -0.3(2)
Ni1 N1 C7 C2 . . 175.08(14)
C3 C2 C7 C6 . . 0.5(3)
N2 C2 C7 C6 . . -178.12(18)
C3 C2 C7 N1 . . 179.16(19)
N2 C2 C7 N1 . . 0.6(2)
C1 N2 C8 C9 . . -145.1(2)
C2 N2 C8 C9 . . 40.3(3)
C1 N2 C8 C10 . 2_666 35.2(3)
C2 N2 C8 C10 . 2_666 -139.5(2)
C10 C8 C9 C10 2_666 . -0.3(3)
N2 C8 C9 C10 . . 179.95(18)
C8 C9 C10 C8 . 2_666 0.3(3)
Ni1 O1 C11 O2 . . -169.69(16)
